data_7008599
loop_
_publ_author_name
'Lewis, Jana A.'
'Tran, Ba L.'
'Puerta, David T.'
'Rumberger, Evan M.'
'Hendrickson, David N.'
'Cohen, Seth M.'

_publ_section_title
;
 Synthesis, structure and spectroscopy of new thiopyrone and
 hydroxypyridinethione transition-metal complexes.
;
_journal_issue 15
_journal_name_full 'Dalton transactions (Cambridge, England : 2003)'
_journal_page_first 2588
_journal_page_last 2596
_journal_paper_doi 10.1039/b505034k
_journal_year 2005
_chemical_formula_sum 'C12 H10 O4 S2 Zn'
_chemical_formula_weight 347.69
_chemical_name_systematic
;
?
;
_space_group_IT_number 14
_symmetry_cell_setting monoclinic
_symmetry_space_group_name_Hall '-P 2ybc'
_symmetry_space_group_name_H-M 'P 1 21/c 1'
_atom_sites_solution_hydrogens geom
_atom_sites_solution_primary direct
_atom_sites_solution_secondary difmap
_audit_creation_method SHELXL-97
_cell_angle_alpha 90.00
_cell_angle_beta 91.579(2)
_cell_angle_gamma 90.00
_cell_formula_units_Z 4
_cell_length_a 7.4514(7)
_cell_length_b 23.556(2)
_cell_length_c 7.3272(7)
_cell_measurement_reflns_used 4823
_cell_measurement_temperature 100(2)
_cell_measurement_theta_max 27.49
_cell_measurement_theta_min 2.73
_cell_volume 1285.6(2)
_computing_cell_refinement 'Bruker SMART'
_computing_data_collection 'Bruker SMART'
_computing_data_reduction 'Bruker SAINT'
_computing_molecular_graphics 'Bruker SHELXTL'
_computing_publication_material 'Bruker SHELXTL'
_computing_structure_refinement 'SHELXL-97 (Sheldrick, 1997)'
_computing_structure_solution 'SHELXS-97 (Sheldrick, 1990)'
_diffrn_ambient_temperature 100(2)
_diffrn_measured_fraction_theta_full 0.990
_diffrn_measured_fraction_theta_max 0.990
_diffrn_measurement_device_type 'CCD area detector'
_diffrn_measurement_method 'phi and omega scans'
_diffrn_radiation_monochromator graphite
_diffrn_radiation_source 'fine-focus sealed tube'
_diffrn_radiation_type MoK\a
_diffrn_radiation_wavelength 0.71073
_diffrn_reflns_av_R_equivalents 0.0287
_diffrn_reflns_av_sigmaI/netI 0.0347
_diffrn_reflns_limit_h_max 9
_diffrn_reflns_limit_h_min -8
_diffrn_reflns_limit_k_max 30
_diffrn_reflns_limit_k_min -30
_diffrn_reflns_limit_l_max 7
_diffrn_reflns_limit_l_min -9
_diffrn_reflns_number 8046
_diffrn_reflns_theta_full 27.49
_diffrn_reflns_theta_max 27.49
_diffrn_reflns_theta_min 1.73
_exptl_absorpt_coefficient_mu 2.240
_exptl_absorpt_correction_T_max 1.000000
_exptl_absorpt_correction_T_min 0.722765
_exptl_absorpt_correction_type multi-scan
_exptl_absorpt_process_details SADABS
_exptl_crystal_colour yellow
_exptl_crystal_density_diffrn 1.796
_exptl_crystal_density_meas 0
_exptl_crystal_density_method 'not measured'
_exptl_crystal_description plate
_exptl_crystal_F_000 704
_exptl_crystal_size_max 0.20
_exptl_crystal_size_mid 0.10
_exptl_crystal_size_min 0.05
_refine_diff_density_max 0.461
_refine_diff_density_min -0.305
_refine_diff_density_rms 0.090
_refine_ls_extinction_method none
_refine_ls_goodness_of_fit_ref 1.090
_refine_ls_hydrogen_treatment mixed
_refine_ls_matrix_type full
_refine_ls_number_parameters 174
_refine_ls_number_reflns 2923
_refine_ls_number_restraints 0
_refine_ls_restrained_S_all 1.090
_refine_ls_R_factor_all 0.0418
_refine_ls_R_factor_gt 0.0356
_refine_ls_shift/su_max 0.002
_refine_ls_shift/su_mean 0.000
_refine_ls_structure_factor_coef Fsqd
_refine_ls_weighting_details 'calc w=1/[\s^2^(Fo^2^)+(0.0266P)^2^+1.5817P] where P=(Fo^2^+2Fc^2^)/3'
_refine_ls_weighting_scheme calc
_refine_ls_wR_factor_gt 0.0741
_refine_ls_wR_factor_ref 0.0763
_reflns_number_gt 2618
_reflns_number_total 2923
_reflns_threshold_expression >2sigma(I)
_cod_data_source_file b505034k.txt
_cod_data_source_block '[Zn(thiomaltolato)2]'
_cod_depositor_comments
;
The following automatic conversions were performed:
'_symmetry_cell_setting' value 'Monoclinic' changed to 'monoclinic'
according to '/home/saulius/struct/CIF-dictionaries/cif_core.dic'
dictionary named 'cif_core.dic' version 2.4.1 from 2010-06-29.

Automatic conversion script
Id: cif_fix_enum 1527 2010-12-29 10:47:43Z saulius 
;
_cod_original_sg_symbol_H-M P2(1)/c
_cod_database_code 7008599

loop_
_symmetry_equiv_pos_as_xyz
'x, y, z'
'-x, y+1/2, -z+1/2'
'-x, -y, -z'
'x, -y-1/2, z-1/2'

loop_
_atom_site_label
_atom_site_type_symbol
_atom_site_fract_x
_atom_site_fract_y
_atom_site_fract_z
_atom_site_U_iso_or_equiv
_atom_site_adp_type
_atom_site_occupancy
_atom_site_symmetry_multiplicity
_atom_site_calc_flag
_atom_site_refinement_flags
_atom_site_disorder_assembly
_atom_site_disorder_group
Zn1 Zn 0.24964(4) 0.623833(12) 0.60974(4) 0.01363(10) Uani 1 1 d . . .
S1 S 0.37313(9) 0.55660(3) 0.80898(9) 0.01453(15) Uani 1 1 d . . .
S2 S 0.02650(9) 0.68817(3) 0.68032(9) 0.01541(15) Uani 1 1 d . . .
O1 O 0.1921(2) 0.56298(7) 0.4352(2) 0.0153(4) Uani 1 1 d . . .
O2 O 0.2469(2) 0.41246(7) 0.4277(2) 0.0160(4) Uani 1 1 d . . .
O3 O 0.4033(2) 0.68728(7) 0.5374(2) 0.0146(4) Uani 1 1 d . . .
O4 O 0.3769(2) 0.83838(7) 0.5747(2) 0.0161(4) Uani 1 1 d . . .
C1 C 0.3229(3) 0.50126(10) 0.6649(3) 0.0130(5) Uani 1 1 d . . .
C2 C 0.3648(3) 0.44437(11) 0.7099(4) 0.0169(5) Uani 1 1 d . . .
H2 H 0.4211 0.4357 0.8244 0.020 Uiso 1 1 calc R . .
C3 C 0.3253(4) 0.40246(11) 0.5909(4) 0.0182(6) Uani 1 1 d . . .
H3 H 0.3540 0.3645 0.6238 0.022 Uiso 1 1 calc R . .
C4 C 0.2047(3) 0.46591(11) 0.3761(4) 0.0147(5) Uani 1 1 d . . .
C5 C 0.1281(4) 0.47048(12) 0.1883(4) 0.0192(6) Uani 1 1 d . . .
H5A H 0.2162 0.4881 0.1093 0.029 Uiso 1 1 calc R . .
H5B H 0.0193 0.4938 0.1891 0.029 Uiso 1 1 calc R . .
H5C H 0.0982 0.4325 0.1421 0.029 Uiso 1 1 calc R . .
C6 C 0.2376(3) 0.51184(10) 0.4903(4) 0.0130(5) Uani 1 1 d . . .
C7 C 0.1620(4) 0.74534(10) 0.6418(3) 0.0136(5) Uani 1 1 d . . .
C8 C 0.1048(4) 0.80132(11) 0.6766(4) 0.0160(5) Uani 1 1 d . . .
H8 H -0.0110 0.8078 0.7237 0.019 Uiso 1 1 calc R . .
C9 C 0.2137(4) 0.84566(11) 0.6432(3) 0.0171(5) Uani 1 1 d . . .
H9 H 0.1737 0.8830 0.6690 0.020 Uiso 1 1 calc R . .
C10 C 0.4402(4) 0.78559(10) 0.5392(4) 0.0145(5) Uani 1 1 d . . .
C11 C 0.6217(4) 0.78591(11) 0.4619(4) 0.0199(6) Uani 1 1 d . . .
H11A H 0.6112 0.7847 0.3284 0.030 Uiso 1 1 calc R . .
H11B H 0.6888 0.7527 0.5061 0.030 Uiso 1 1 calc R . .
H11C H 0.6851 0.8206 0.5001 0.030 Uiso 1 1 calc R . .
C12 C 0.3375(3) 0.73762(10) 0.5710(3) 0.0130(5) Uani 1 1 d . . .

loop_
_atom_site_aniso_label
_atom_site_aniso_U_11
_atom_site_aniso_U_22
_atom_site_aniso_U_33
_atom_site_aniso_U_23
_atom_site_aniso_U_13
_atom_site_aniso_U_12
Zn1 0.01633(16) 0.00906(15) 0.01547(17) 0.00037(11) -0.00017(11) -0.00049(11)
S1 0.0177(3) 0.0119(3) 0.0138(3) 0.0001(2) -0.0025(2) -0.0003(2)
S2 0.0147(3) 0.0136(3) 0.0181(3) 0.0005(2) 0.0024(3) -0.0010(2)
O1 0.0204(10) 0.0104(8) 0.0150(9) 0.0020(7) -0.0029(7) -0.0010(7)
O2 0.0188(9) 0.0112(8) 0.0181(10) -0.0015(7) 0.0028(8) -0.0020(7)
O3 0.0139(9) 0.0110(8) 0.0191(10) 0.0003(7) 0.0016(7) 0.0006(7)
O4 0.0231(10) 0.0104(8) 0.0147(10) 0.0003(7) 0.0000(8) -0.0023(7)
C1 0.0140(12) 0.0139(12) 0.0113(12) 0.0000(10) 0.0044(10) -0.0009(9)
C2 0.0147(13) 0.0170(13) 0.0190(14) 0.0055(10) 0.0024(10) 0.0039(10)
C3 0.0172(13) 0.0133(12) 0.0243(15) 0.0027(11) 0.0044(11) 0.0024(10)
C4 0.0133(12) 0.0138(12) 0.0171(14) 0.0007(10) 0.0042(10) -0.0023(9)
C5 0.0209(14) 0.0194(13) 0.0175(14) -0.0027(11) 0.0021(11) -0.0048(10)
C6 0.0117(12) 0.0120(12) 0.0156(13) 0.0010(10) 0.0041(10) -0.0015(9)
C7 0.0194(13) 0.0129(12) 0.0083(12) 0.0011(9) -0.0025(10) 0.0012(10)
C8 0.0179(13) 0.0175(13) 0.0126(13) -0.0031(10) -0.0003(10) 0.0028(10)
C9 0.0276(15) 0.0119(12) 0.0116(13) -0.0025(10) -0.0010(11) 0.0044(10)
C10 0.0205(13) 0.0109(12) 0.0120(13) -0.0001(9) -0.0032(10) -0.0002(10)
C11 0.0204(14) 0.0196(13) 0.0197(15) 0.0011(11) -0.0004(11) -0.0047(11)
C12 0.0163(13) 0.0135(12) 0.0089(13) 0.0002(9) -0.0038(10) -0.0002(9)

loop_
_atom_type_symbol
_atom_type_description
_atom_type_scat_dispersion_real
_atom_type_scat_dispersion_imag
_atom_type_scat_source
C C 0.0033 0.0016 'International Tables Vol C Tables 4.2.6.8 and 6.1.1.4'
H H 0.0000 0.0000 'International Tables Vol C Tables 4.2.6.8 and 6.1.1.4'
O O 0.0106 0.0060 'International Tables Vol C Tables 4.2.6.8 and 6.1.1.4'
S S 0.1246 0.1234 'International Tables Vol C Tables 4.2.6.8 and 6.1.1.4'
Zn Zn 0.2839 1.4301 'International Tables Vol C Tables 4.2.6.8 and 6.1.1.4'

loop_
_geom_angle_atom_site_label_1
_geom_angle_atom_site_label_2
_geom_angle_atom_site_label_3
_geom_angle
_geom_angle_site_symmetry_1
_geom_angle_site_symmetry_3
_geom_angle_publ_flag
O1 Zn1 O3 119.92(8) . . ?
O1 Zn1 S2 118.57(6) . . ?
O3 Zn1 S2 89.41(5) . . ?
O1 Zn1 S1 89.27(5) . . ?
O3 Zn1 S1 117.64(6) . . ?
S2 Zn1 S1 125.36(3) . . ?
C1 S1 Zn1 93.17(9) . . ?
C7 S2 Zn1 92.74(9) . . ?
C6 O1 Zn1 114.86(16) . . ?
C3 O2 C4 120.5(2) . . ?
C12 O3 Zn1 114.48(16) . . ?
C9 O4 C10 120.9(2) . . ?
C2 C1 C6 117.5(2) . . ?
C2 C1 S1 122.4(2) . . ?
C6 C1 S1 120.11(19) . . ?
C3 C2 C1 120.1(2) . . ?
O2 C3 C2 122.2(2) . . ?
O2 C4 C6 121.6(2) . . ?
O2 C4 C5 114.2(2) . . ?
C6 C4 C5 124.2(2) . . ?
O1 C6 C4 119.4(2) . . ?
O1 C6 C1 122.6(2) . . ?
C4 C6 C1 118.0(2) . . ?
C8 C7 C12 117.9(2) . . ?
C8 C7 S2 121.5(2) . . ?
C12 C7 S2 120.57(19) . . ?
C9 C8 C7 120.3(3) . . ?
O4 C9 C8 121.7(2) . . ?
O4 C10 C12 121.2(2) . . ?
O4 C10 C11 113.2(2) . . ?
C12 C10 C11 125.6(2) . . ?
O3 C12 C10 119.7(2) . . ?
O3 C12 C7 122.3(2) . . ?
C10 C12 C7 118.1(2) . . ?

loop_
_geom_bond_atom_site_label_1
_geom_bond_atom_site_label_2
_geom_bond_distance
_geom_bond_site_symmetry_2
_geom_bond_publ_flag
Zn1 O1 1.9606(18) . ?
Zn1 O3 1.9643(17) . ?
Zn1 S2 2.3187(7) . ?
Zn1 S1 2.3264(7) . ?
S1 C1 1.712(3) . ?
S2 C7 1.711(3) . ?
O1 C6 1.312(3) . ?
O2 C3 1.337(3) . ?
O2 C4 1.349(3) . ?
O3 C12 1.309(3) . ?
O4 C9 1.339(3) . ?
O4 C10 1.358(3) . ?
C1 C2 1.413(3) . ?
C1 C6 1.434(4) . ?
C2 C3 1.344(4) . ?
C4 C6 1.385(3) . ?
C4 C5 1.479(4) . ?
C7 C8 1.411(3) . ?
C7 C12 1.432(4) . ?
C8 C9 1.349(4) . ?
C10 C12 1.388(3) . ?
C10 C11 1.480(4) . ?
